data_7161073
loop_
_publ_author_name
'Yakovleva, Elizaveta D.'
'Shelukho, Evgeniya R.'
'Erokhin, Pavel P.'
'Ilyushenkova, Valentina V.'
'Guryeva, Aleksandra S.'
'Logvinenko, Nikita A.'
'Khrustalev, Victor N.'
'Grigoriev, Mikhail S.'
'Zubkov, Fedor I.'
'Zaytsev, Vladimir P.'

_publ_section_title
;
 Application of the intramolecular Diels-Alder vinylarene (IMDAV) reaction
 for the synthesis of benzo- and carbocyclofuroisoindole carboxylic acids
 and its limitations.
;
_journal_issue 15
_journal_name_full 'Organic &amp; biomolecular chemistry'
_journal_page_first 3274
_journal_page_last 3286
_journal_paper_doi 10.1039/d5ob01918d
_journal_volume 24
_journal_year 2026
_chemical_formula_moiety 'C20 H19 N O4'
_chemical_formula_sum 'C20 H19 N O4'
_chemical_formula_weight 337.36
_space_group_crystal_system monoclinic
_space_group_IT_number 15
_space_group_name_Hall '-C 2yc'
_space_group_name_H-M_alt 'C 1 2/c 1'
_atom_sites_solution_hydrogens mixed
_atom_sites_solution_primary difmap
_atom_sites_solution_secondary difmap
_audit_creation_method SHELXL-2019/2
_audit_update_record
;
2025-12-07 deposited with the CCDC.	2026-03-04 downloaded from the CCDC.
;
_cell_angle_alpha 90
_cell_angle_beta 127.400(4)
_cell_angle_gamma 90
_cell_formula_units_Z 8
_cell_length_a 25.1111(6)
_cell_length_b 8.92502(12)
_cell_length_c 18.2650(5)
_cell_measurement_reflns_used 13718
_cell_measurement_temperature 100(2)
_cell_measurement_theta_max 78.948
_cell_measurement_theta_min 4.437
_cell_volume 3251.9(2)
_computing_cell_refinement 'CrysAlisPro 1.171.41.117a (Rigaku OD, 2021)'
_computing_data_collection 'CrysAlisPro 1.171.41.117a (Rigaku OD, 2021)'
_computing_data_reduction 'CrysAlisPro 1.171.41.117a (Rigaku OD, 2021)'
_computing_molecular_graphics 'SHELXTL (Sheldrick, 2015)'
_computing_publication_material 'SHELXTL (Sheldrick, 2015)'
_computing_structure_refinement 'SHELXL (Sheldrick, 2015)'
_computing_structure_solution 'SHELXT (Sheldrick, 2015)'
_diffrn_ambient_temperature 100(2)
_diffrn_measured_fraction_theta_full 1.000
_diffrn_measured_fraction_theta_max 0.990
_diffrn_measurement_device_type 'Rigaku XtaLAB Synergy-S, HyPix-6000HE area-detector'
_diffrn_measurement_method '\f and \w'
_diffrn_radiation_type CuK\a
_diffrn_radiation_wavelength 1.54184
_diffrn_reflns_av_R_equivalents 0.0564
_diffrn_reflns_av_unetI/netI 0.0320
_diffrn_reflns_Laue_measured_fraction_full 1.000
_diffrn_reflns_Laue_measured_fraction_max 0.990
_diffrn_reflns_limit_h_max 31
_diffrn_reflns_limit_h_min -31
_diffrn_reflns_limit_k_max 10
_diffrn_reflns_limit_k_min -11
_diffrn_reflns_limit_l_max 21
_diffrn_reflns_limit_l_min -23
_diffrn_reflns_number 24152
_diffrn_reflns_point_group_measured_fraction_full 1.000
_diffrn_reflns_point_group_measured_fraction_max 0.990
_diffrn_reflns_theta_full 67.684
_diffrn_reflns_theta_max 79.768
_diffrn_reflns_theta_min 4.433
_diffrn_source 'micro-focus sealed X-ray tube'
_exptl_absorpt_coefficient_mu 0.787
_exptl_absorpt_correction_T_max 1.000
_exptl_absorpt_correction_T_min 0.596
_exptl_absorpt_correction_type multi-scan
_exptl_absorpt_process_details
;
CrysAlisPro 1.171.44.118a (Rigaku Oxford Diffraction, 2025).
Empirical absorption correction using spherical harmonics,
implemented in SCALE3 ABSPACK scaling algorithm.
;
_exptl_crystal_colour colourless
_exptl_crystal_density_diffrn 1.378
_exptl_crystal_description plate
_exptl_crystal_F_000 1424
_exptl_crystal_size_max 0.25
_exptl_crystal_size_mid 0.20
_exptl_crystal_size_min 0.03
_refine_diff_density_max 0.619
_refine_diff_density_min -0.335
_refine_diff_density_rms 0.056
_refine_ls_extinction_method none
_refine_ls_goodness_of_fit_ref 1.041
_refine_ls_hydrogen_treatment mixed
_refine_ls_matrix_type full
_refine_ls_number_parameters 229
_refine_ls_number_reflns 3513
_refine_ls_number_restraints 0
_refine_ls_restrained_S_all 1.041
_refine_ls_R_factor_all 0.0593
_refine_ls_R_factor_gt 0.0525
_refine_ls_shift/su_max 0.000
_refine_ls_shift/su_mean 0.000
_refine_ls_structure_factor_coef Fsqd
_refine_ls_weighting_details 'w=1/[\s^2^(Fo^2^)+(0.0630P)^2^+4.8386P] where P=(Fo^2^+2Fc^2^)/3'
_refine_ls_weighting_scheme calc
_refine_ls_wR_factor_gt 0.1268
_refine_ls_wR_factor_ref 0.1300
_reflns_Friedel_coverage 0.000
_reflns_number_gt 3223
_reflns_number_total 3513
_reflns_threshold_expression 'I > 2\s(I)'
_cod_data_source_file d5ob01918d2.cif
_cod_data_source_block 12a
_cod_depositor_comments 'Adding full bibliography for 7161069--7161075.cif.'
_cod_original_cell_volume 3251.93(19)
_cod_original_sg_symbol_H-M 'C 2/c'
_cod_database_code 7161073
_shelx_shelxl_version_number 2019/2
_shelx_space_group_comment
;
The symmetry employed for this shelxl refinement is uniquely defined
by the following loop, which should always be used as a source of
symmetry information in preference to the above space-group names.
They are only intended as comments.
;
_shelx_estimated_absorpt_t_min 0.828
_shelx_estimated_absorpt_t_max 0.977

loop_
_space_group_symop_operation_xyz
'x, y, z'
'-x, y, -z+1/2'
'x+1/2, y+1/2, z'
'-x+1/2, y+1/2, -z+1/2'
'-x, -y, -z'
'x, -y, z-1/2'
'-x+1/2, -y+1/2, -z'
'x+1/2, -y+1/2, z-1/2'

loop_
_atom_site_label
_atom_site_type_symbol
_atom_site_fract_x
_atom_site_fract_y
_atom_site_fract_z
_atom_site_U_iso_or_equiv
_atom_site_adp_type
_atom_site_occupancy
_atom_site_site_symmetry_order
_atom_site_calc_flag
_atom_site_refinement_flags_posn
_atom_site_refinement_flags_adp
_atom_site_refinement_flags_occupancy
_atom_site_disorder_assembly
_atom_site_disorder_group
C1 C 0.50326(9) 0.7795(2) 0.41996(13) 0.0315(4) Uani 1 1 d . . . . .
H1A H 0.471681 0.736525 0.429755 0.038 Uiso 1 1 calc R U . . .
H1B H 0.478494 0.848756 0.366715 0.038 Uiso 1 1 calc R U . . .
C2 C 0.56183(8) 0.86088(18) 0.50753(11) 0.0257(3) Uani 1 1 d . . . . .
H2A H 0.572147 0.956889 0.491449 0.031 Uiso 1 1 calc R U . . .
H2B H 0.550802 0.881239 0.550225 0.031 Uiso 1 1 calc R U . . .
C3 C 0.62127(8) 0.75168(18) 0.55117(11) 0.0231(3) Uani 1 1 d . . . . .
H3A H 0.664544 0.805402 0.591191 0.028 Uiso 1 1 calc R U . . .
H3B H 0.619112 0.673885 0.587937 0.028 Uiso 1 1 calc R U . . .
C3A C 0.61237(7) 0.68258(16) 0.46727(10) 0.0185(3) Uani 1 1 d . . . . .
C4 C 0.63417(8) 0.79435(17) 0.42557(11) 0.0231(3) Uani 1 1 d . . . . .
H4A H 0.595988 0.857703 0.378189 0.028 Uiso 1 1 calc R U . . .
H4B H 0.670698 0.859885 0.473987 0.028 Uiso 1 1 calc R U . . .
N5 N 0.65749(6) 0.70009(14) 0.38431(9) 0.0190(3) Uani 1 1 d . . . . .
C6 C 0.67066(7) 0.55802(17) 0.41714(10) 0.0188(3) Uani 1 1 d . . . . .
O6 O 0.69293(6) 0.45702(12) 0.39687(8) 0.0244(3) Uani 1 1 d . . . . .
C6A C 0.65412(7) 0.54217(16) 0.48440(10) 0.0177(3) Uani 1 1 d . . . . .
H6A H 0.696845 0.546715 0.548627 0.021 Uiso 1 1 calc R U . . .
C7 C 0.61954(8) 0.39161(17) 0.47153(10) 0.0205(3) Uani 1 1 d . . . . .
H7 H 0.610745 0.386092 0.518025 0.025 Uiso 1 1 calc R U . . .
C7A C 0.55142(9) 0.38856(19) 0.37482(12) 0.0277(4) Uani 1 1 d . . . . .
H7A H 0.558995 0.392491 0.327061 0.033 Uiso 1 1 calc R U . . .
C8 C 0.50120(9) 0.2665(2) 0.35025(12) 0.0290(4) Uani 1 1 d . . . . .
H8 H 0.509949 0.161927 0.358220 0.035 Uiso 1 1 calc R U . . .
C9 C 0.44322(9) 0.3310(2) 0.31587(12) 0.0319(4) Uani 1 1 d . . . . .
H9 H 0.403330 0.275675 0.291300 0.038 Uiso 1 1 calc R U . . .
O10 O 0.44518(6) 0.48625(15) 0.31848(9) 0.0331(3) Uani 1 1 d . . . . .
C10A C 0.51236(8) 0.52357(18) 0.36560(10) 0.0221(3) Uani 1 1 d . . . . .
C10B C 0.53732(8) 0.65710(19) 0.40471(11) 0.0258(3) Uani 1 1 d . . . . .
C11 C 0.67027(7) 0.76285(17) 0.32458(10) 0.0191(3) Uani 1 1 d . . . . .
C12 C 0.66806(8) 0.91859(17) 0.31465(11) 0.0225(3) Uani 1 1 d . . . . .
H12 H 0.658997 0.980660 0.348157 0.027 Uiso 1 1 calc R U . . .
C13 C 0.67921(8) 0.98226(18) 0.25547(12) 0.0258(3) Uani 1 1 d . . . . .
H13 H 0.677500 1.088064 0.248657 0.031 Uiso 1 1 calc R U . . .
C14 C 0.69275(8) 0.89361(19) 0.20646(11) 0.0256(3) Uani 1 1 d . . . . .
H14 H 0.700183 0.937828 0.166054 0.031 Uiso 1 1 calc R U . . .
C15 C 0.69534(8) 0.73912(19) 0.21709(11) 0.0233(3) Uani 1 1 d . . . . .
H15 H 0.705049 0.677761 0.184048 0.028 Uiso 1 1 calc R U . . .
C16 C 0.68395(8) 0.67279(17) 0.27528(10) 0.0209(3) Uani 1 1 d . . . . .
H16 H 0.685461 0.566885 0.281483 0.025 Uiso 1 1 calc R U . . .
C17 C 0.66229(8) 0.25801(17) 0.48626(11) 0.0214(3) Uani 1 1 d . . . . .
O17 O 0.64136(6) 0.14943(13) 0.43665(9) 0.0318(3) Uani 1 1 d . . . . .
O18 O 0.72510(6) 0.27105(13) 0.56248(8) 0.0230(3) Uani 1 1 d . . . . .
H18 H 0.7486(11) 0.190(3) 0.5698(15) 0.034 Uiso 1 1 d . U . . .

loop_
_atom_site_aniso_label
_atom_site_aniso_U_11
_atom_site_aniso_U_22
_atom_site_aniso_U_33
_atom_site_aniso_U_23
_atom_site_aniso_U_13
_atom_site_aniso_U_12
C1 0.0272(8) 0.0294(9) 0.0361(9) -0.0036(7) 0.0184(8) 0.0063(7)
C2 0.0335(8) 0.0216(8) 0.0284(8) -0.0005(6) 0.0221(7) 0.0057(7)
C3 0.0299(8) 0.0203(7) 0.0218(7) -0.0009(6) 0.0172(7) 0.0050(6)
C3A 0.0230(7) 0.0156(7) 0.0191(7) -0.0007(5) 0.0139(6) 0.0015(5)
C4 0.0340(8) 0.0155(7) 0.0302(8) -0.0002(6) 0.0249(7) 0.0030(6)
N5 0.0256(6) 0.0145(6) 0.0231(6) -0.0002(5) 0.0180(5) 0.0012(5)
C6 0.0219(7) 0.0162(7) 0.0206(7) 0.0003(6) 0.0142(6) 0.0014(6)
O6 0.0366(6) 0.0177(5) 0.0287(6) 0.0052(4) 0.0249(5) 0.0091(5)
C6A 0.0224(7) 0.0151(7) 0.0177(6) 0.0003(5) 0.0132(6) 0.0026(5)
C7 0.0266(7) 0.0161(7) 0.0224(7) 0.0007(6) 0.0168(6) 0.0011(6)
C7A 0.0300(8) 0.0203(8) 0.0291(8) -0.0012(6) 0.0160(7) -0.0020(6)
C8 0.0336(9) 0.0230(8) 0.0288(8) -0.0008(7) 0.0181(7) -0.0062(7)
C9 0.0309(9) 0.0325(9) 0.0319(9) -0.0038(7) 0.0188(8) -0.0099(7)
O10 0.0227(6) 0.0312(7) 0.0371(7) -0.0033(5) 0.0139(5) -0.0022(5)
C10A 0.0217(7) 0.0251(8) 0.0191(7) 0.0007(6) 0.0121(6) 0.0007(6)
C10B 0.0246(8) 0.0240(8) 0.0279(8) -0.0022(7) 0.0156(7) 0.0032(6)
C11 0.0207(7) 0.0174(7) 0.0201(7) 0.0008(6) 0.0130(6) -0.0010(5)
C12 0.0281(8) 0.0176(7) 0.0253(7) -0.0006(6) 0.0180(7) 0.0000(6)
C13 0.0324(8) 0.0178(7) 0.0295(8) 0.0027(6) 0.0200(7) -0.0009(6)
C14 0.0303(8) 0.0260(8) 0.0249(8) 0.0046(7) 0.0190(7) -0.0008(7)
C15 0.0267(8) 0.0245(8) 0.0219(7) -0.0007(6) 0.0165(6) 0.0010(6)
C16 0.0241(7) 0.0178(7) 0.0228(7) 0.0012(6) 0.0153(6) 0.0011(6)
C17 0.0323(8) 0.0168(7) 0.0245(7) 0.0029(6) 0.0220(7) 0.0026(6)
O17 0.0389(7) 0.0189(6) 0.0378(7) -0.0049(5) 0.0234(6) 0.0010(5)
O18 0.0298(6) 0.0199(5) 0.0229(5) 0.0034(4) 0.0180(5) 0.0088(5)

loop_
_atom_type_symbol
_atom_type_description
_atom_type_scat_dispersion_real
_atom_type_scat_dispersion_imag
_atom_type_scat_source
C C 0.0181 0.0091 'International Tables Vol C Tables 4.2.6.8 and 6.1.1.4'
H H 0.0000 0.0000 'International Tables Vol C Tables 4.2.6.8 and 6.1.1.4'
N N 0.0311 0.0180 'International Tables Vol C Tables 4.2.6.8 and 6.1.1.4'
O O 0.0492 0.0322 'International Tables Vol C Tables 4.2.6.8 and 6.1.1.4'

loop_
_geom_angle_atom_site_label_1
_geom_angle_atom_site_label_2
_geom_angle_atom_site_label_3
_geom_angle
_geom_angle_site_symmetry_1
_geom_angle_site_symmetry_3
_geom_angle_publ_flag
C10B C1 C2 103.92(13) . . ?
C10B C1 H1A 111.0 . . ?
C2 C1 H1A 111.0 . . ?
C10B C1 H1B 111.0 . . ?
C2 C1 H1B 111.0 . . ?
H1A C1 H1B 109.0 . . ?
C3 C2 C1 104.61(13) . . ?
C3 C2 H2A 110.8 . . ?
C1 C2 H2A 110.8 . . ?
C3 C2 H2B 110.8 . . ?
C1 C2 H2B 110.8 . . ?
H2A C2 H2B 108.9 . . ?
C3A C3 C2 103.28(12) . . ?
C3A C3 H3A 111.1 . . ?
C2 C3 H3A 111.1 . . ?
C3A C3 H3B 111.1 . . ?
C2 C3 H3B 111.1 . . ?
H3A C3 H3B 109.1 . . ?
C10B C3A C3 99.98(12) . . ?
C10B C3A C6A 114.39(12) . . ?
C3 C3A C6A 117.09(12) . . ?
C10B C3A C4 112.13(13) . . ?
C3 C3A C4 110.63(12) . . ?
C6A C3A C4 102.98(11) . . ?
N5 C4 C3A 104.76(12) . . ?
N5 C4 H4A 110.8 . . ?
C3A C4 H4A 110.8 . . ?
N5 C4 H4B 110.8 . . ?
C3A C4 H4B 110.8 . . ?
H4A C4 H4B 108.9 . . ?
C6 N5 C11 126.78(12) . . ?
C6 N5 C4 112.04(12) . . ?
C11 N5 C4 120.87(12) . . ?
O6 C6 N5 125.85(14) . . ?
O6 C6 C6A 124.82(13) . . ?
N5 C6 C6A 109.33(12) . . ?
C6 C6A C7 111.28(12) . . ?
C6 C6A C3A 104.25(11) . . ?
C7 C6A C3A 115.37(12) . . ?
C6 C6A H6A 108.6 . . ?
C7 C6A H6A 108.6 . . ?
C3A C6A H6A 108.6 . . ?
C17 C7 C6A 112.76(12) . . ?
C17 C7 C7A 111.28(13) . . ?
C6A C7 C7A 108.72(12) . . ?
C17 C7 H7 108.0 . . ?
C6A C7 H7 108.0 . . ?
C7A C7 H7 108.0 . . ?
C10A C7A C8 100.06(14) . . ?
C10A C7A C7 108.05(13) . . ?
C8 C7A C7 119.82(14) . . ?
C10A C7A H7A 109.4 . . ?
C8 C7A H7A 109.4 . . ?
C7 C7A H7A 109.4 . . ?
C9 C8 C7A 107.93(16) . . ?
C9 C8 H8 126.0 . . ?
C7A C8 H8 126.0 . . ?
C8 C9 O10 114.48(15) . . ?
C8 C9 H9 122.8 . . ?
O10 C9 H9 122.8 . . ?
C9 O10 C10A 105.37(13) . . ?
C10B C10A O10 122.98(15) . . ?
C10B C10A C7A 126.59(14) . . ?
O10 C10A C7A 110.02(13) . . ?
C10A C10B C1 127.51(15) . . ?
C10A C10B C3A 120.19(14) . . ?
C1 C10B C3A 109.64(13) . . ?
C16 C11 C12 119.62(14) . . ?
C16 C11 N5 121.68(13) . . ?
C12 C11 N5 118.70(13) . . ?
C13 C12 C11 119.72(14) . . ?
C13 C12 H12 120.1 . . ?
C11 C12 H12 120.1 . . ?
C14 C13 C12 120.90(15) . . ?
C14 C13 H13 119.5 . . ?
C12 C13 H13 119.5 . . ?
C13 C14 C15 119.12(15) . . ?
C13 C14 H14 120.4 . . ?
C15 C14 H14 120.4 . . ?
C14 C15 C16 121.08(15) . . ?
C14 C15 H15 119.5 . . ?
C16 C15 H15 119.5 . . ?
C15 C16 C11 119.57(14) . . ?
C15 C16 H16 120.2 . . ?
C11 C16 H16 120.2 . . ?
O17 C17 O18 123.66(15) . . ?
O17 C17 C7 124.05(15) . . ?
O18 C17 C7 112.24(13) . . ?
C17 O18 H18 110.0(14) . . ?

loop_
_geom_bond_atom_site_label_1
_geom_bond_atom_site_label_2
_geom_bond_distance
_geom_bond_site_symmetry_2
_geom_bond_publ_flag
C1 C10B 1.514(2) . ?
C1 C2 1.547(2) . ?
C1 H1A 0.9900 . ?
C1 H1B 0.9900 . ?
C2 C3 1.539(2) . ?
C2 H2A 0.9900 . ?
C2 H2B 0.9900 . ?
C3 C3A 1.537(2) . ?
C3 H3A 0.9900 . ?
C3 H3B 0.9900 . ?
C3A C10B 1.514(2) . ?
C3A C6A 1.5392(19) . ?
C3A C4 1.543(2) . ?
C4 N5 1.4680(18) . ?
C4 H4A 0.9900 . ?
C4 H4B 0.9900 . ?
N5 C6 1.3549(19) . ?
N5 C11 1.4255(18) . ?
C6 O6 1.2304(18) . ?
C6 C6A 1.5235(19) . ?
C6A C7 1.539(2) . ?
C6A H6A 1.0000 . ?
C7 C17 1.515(2) . ?
C7 C7A 1.542(2) . ?
C7 H7 1.0000 . ?
C7A C10A 1.497(2) . ?
C7A C8 1.513(2) . ?
C7A H7A 1.0000 . ?
C8 C9 1.317(3) . ?
C8 H8 0.9500 . ?
C9 O10 1.386(2) . ?
C9 H9 0.9500 . ?
O10 C10A 1.3906(19) . ?
C10A C10B 1.334(2) . ?
C11 C16 1.397(2) . ?
C11 C12 1.399(2) . ?
C12 C13 1.392(2) . ?
C12 H12 0.9500 . ?
C13 C14 1.383(2) . ?
C13 H13 0.9500 . ?
C14 C15 1.388(2) . ?
C14 H14 0.9500 . ?
C15 C16 1.390(2) . ?
C15 H15 0.9500 . ?
C16 H16 0.9500 . ?
C17 O17 1.207(2) . ?
C17 O18 1.331(2) . ?
O18 H18 0.89(2) . ?

loop_
_geom_hbond_atom_site_label_D
_geom_hbond_atom_site_label_H
_geom_hbond_atom_site_label_A
_geom_hbond_distance_DH
_geom_hbond_distance_HA
_geom_hbond_distance_DA
_geom_hbond_angle_DHA
_geom_hbond_site_symmetry_A
_geom_hbond_publ_flag
C12 H12 O17 0.95 2.44 3.387(2) 177 1_565 yes
C16 H16 O6 0.95 2.23 2.8431(19) 122 . yes
O18 H18 O6 0.89(2) 1.78(2) 2.6599(15) 170(2) 7_656 yes

loop_
_geom_torsion_atom_site_label_1
_geom_torsion_atom_site_label_2
_geom_torsion_atom_site_label_3
_geom_torsion_atom_site_label_4
_geom_torsion
_geom_torsion_site_symmetry_1
_geom_torsion_site_symmetry_2
_geom_torsion_site_symmetry_3
_geom_torsion_site_symmetry_4
_geom_torsion_publ_flag
C10B C1 C2 C3 -16.40(18) . . . . ?
C1 C2 C3 C3A 37.36(16) . . . . ?
C2 C3 C3A C10B -42.51(15) . . . . ?
C2 C3 C3A C6A -166.63(13) . . . . ?
C2 C3 C3A C4 75.85(15) . . . . ?
C10B C3A C4 N5 -98.50(14) . . . . ?
C3 C3A C4 N5 150.83(12) . . . . ?
C6A C3A C4 N5 24.96(15) . . . . ?
C3A C4 N5 C6 -17.55(17) . . . . ?
C3A C4 N5 C11 168.46(13) . . . . ?
C11 N5 C6 O6 -3.9(3) . . . . ?
C4 N5 C6 O6 -177.44(15) . . . . ?
C11 N5 C6 C6A 175.62(13) . . . . ?
C4 N5 C6 C6A 2.07(17) . . . . ?
O6 C6 C6A C7 -41.2(2) . . . . ?
N5 C6 C6A C7 139.27(13) . . . . ?
O6 C6 C6A C3A -166.20(14) . . . . ?
N5 C6 C6A C3A 14.29(16) . . . . ?
C10B C3A C6A C6 98.32(14) . . . . ?
C3 C3A C6A C6 -145.22(13) . . . . ?
C4 C3A C6A C6 -23.62(14) . . . . ?
C10B C3A C6A C7 -24.01(18) . . . . ?
C3 C3A C6A C7 92.45(16) . . . . ?
C4 C3A C6A C7 -145.95(13) . . . . ?
C6 C6A C7 C17 59.59(16) . . . . ?
C3A C6A C7 C17 178.08(12) . . . . ?
C6 C6A C7 C7A -64.31(16) . . . . ?
C3A C6A C7 C7A 54.18(16) . . . . ?
C17 C7 C7A C10A -179.92(13) . . . . ?
C6A C7 C7A C10A -55.14(16) . . . . ?
C17 C7 C7A C8 66.59(19) . . . . ?
C6A C7 C7A C8 -168.63(14) . . . . ?
C10A C7A C8 C9 11.50(18) . . . . ?
C7 C7A C8 C9 129.18(17) . . . . ?
C7A C8 C9 O10 -4.9(2) . . . . ?
C8 C9 O10 C10A -4.8(2) . . . . ?
C9 O10 C10A C10B -160.47(16) . . . . ?
C9 O10 C10A C7A 12.59(18) . . . . ?
C8 C7A C10A C10B 158.07(17) . . . . ?
C7 C7A C10A C10B 32.0(2) . . . . ?
C8 C7A C10A O10 -14.68(17) . . . . ?
C7 C7A C10A O10 -140.77(13) . . . . ?
O10 C10A C10B C1 11.0(3) . . . . ?
C7A C10A C10B C1 -160.89(17) . . . . ?
O10 C10A C10B C3A 170.52(14) . . . . ?
C7A C10A C10B C3A -1.4(3) . . . . ?
C2 C1 C10B C10A 150.40(17) . . . . ?
C2 C1 C10B C3A -10.88(19) . . . . ?
C3 C3A C10B C10A -129.52(16) . . . . ?
C6A C3A C10B C10A -3.5(2) . . . . ?
C4 C3A C10B C10A 113.24(17) . . . . ?
C3 C3A C10B C1 33.35(17) . . . . ?
C6A C3A C10B C1 159.32(14) . . . . ?
C4 C3A C10B C1 -83.90(16) . . . . ?
C6 N5 C11 C16 15.5(2) . . . . ?
C4 N5 C11 C16 -171.50(14) . . . . ?
C6 N5 C11 C12 -165.37(15) . . . . ?
C4 N5 C11 C12 7.7(2) . . . . ?
C16 C11 C12 C13 0.3(2) . . . . ?
N5 C11 C12 C13 -178.88(14) . . . . ?
C11 C12 C13 C14 -0.3(2) . . . . ?
C12 C13 C14 C15 -0.2(3) . . . . ?
C13 C14 C15 C16 0.6(2) . . . . ?
C14 C15 C16 C11 -0.6(2) . . . . ?
C12 C11 C16 C15 0.1(2) . . . . ?
N5 C11 C16 C15 179.28(14) . . . . ?
C6A C7 C17 O17 -135.72(16) . . . . ?
C7A C7 C17 O17 -13.2(2) . . . . ?
C6A C7 C17 O18 46.93(16) . . . . ?
C7A C7 C17 O18 169.41(13) . . . . ?
